data_1521869
loop_
_publ_author_name
'Ruiz-Trejo, E.'
'Islam, M.S.'
'Kilner, J.A.'

_publ_section_title
;
 Atomistic simulation of defects and ion migration in La Y O3
;
_journal_name_full 'Solid State Ionics'
_journal_page_first 121
_journal_page_last 129
_journal_volume 123
_journal_year 1999
_chemical_formula_sum 'La O3 Y'
_chemical_name_systematic 'La Y O3'
_space_group_IT_number 33
_symmetry_space_group_name_Hall 'P 2c -2n'
_symmetry_space_group_name_H-M 'P n a 21'
_cell_angle_alpha 90
_cell_angle_beta 90
_cell_angle_gamma 90
_cell_formula_units_Z 4
_cell_length_a 6.052
_cell_length_b 5.936
_cell_length_c 8.512
_cell_volume 305.791
_citation_journal_id_ASTM SSIOD3
_cod_data_source_file Ruiz-Trejo_SSIOD3_1999_756.cif
_cod_data_source_block La1O3Y1
_cod_original_cell_volume 305.7908
_cod_original_formula_sum 'La1 O3 Y1'
_cod_database_code 1521869

loop_
_symmetry_equiv_pos_as_xyz
x,y,z
-x,-y,z+1/2
-x+1/2,y+1/2,z+1/2
x+1/2,-y+1/2,z

loop_
_atom_site_label
_atom_site_type_symbol
_atom_site_fract_x
_atom_site_fract_y
_atom_site_fract_z
_atom_site_occupancy
_atom_site_U_iso_or_equiv
O3 O-2 0.0796 0.8746 0.0306 1 0.0
O1 O-2 0.3622 0.8409 0.7317 1 0.0
O2 O-2 0.267 0.7942 0.3636 1 0.0
Y1 Y+3 0.0171 0.0011 0.7708 1 0.0
La1 La+3 0.0322 0.5041 0.5 1 0.0
